data_7133772
loop_
_publ_author_name
'Kumar, Viksit'
'Dongre, Sangram D.'
'Venugopal, Geethu'
'Narayanan, Aswini'
'Babu, Sukumaran Santhosh'

_publ_section_title
;
 Tailoring helical ends of &#x3c0;-extended [6]heterohelicenes to control
 optical, and electrochemical features.
;
_journal_issue 83
_journal_name_full 'Chemical communications (Cambridge, England)'
_journal_page_first 11944
_journal_page_last 11947
_journal_paper_doi 10.1039/d4cc03707c
_journal_volume 60
_journal_year 2024
_chemical_formula_sum 'C63 H62 Cl3 N2 S'
_chemical_formula_weight 985.55
_space_group_crystal_system monoclinic
_space_group_IT_number 9
_space_group_name_Hall 'C -2yc'
_space_group_name_H-M_alt 'C 1 c 1'
_atom_sites_solution_hydrogens geom
_audit_creation_method SHELXL-2014/7
_audit_update_record
;
2024-07-16 deposited with the CCDC.	2024-09-23 downloaded from the CCDC.
;
_cell_angle_alpha 90
_cell_angle_beta 105.043(15)
_cell_angle_gamma 90
_cell_formula_units_Z 4
_cell_length_a 27.701(14)
_cell_length_b 17.066(8)
_cell_length_c 11.137(5)
_cell_measurement_temperature 100(2)
_cell_volume 5085(4)
_computing_structure_refinement 'SHELXL-2014/7 (Sheldrick, 2014)'
_diffrn_ambient_temperature 100(2)
_diffrn_measured_fraction_theta_full 0.998
_diffrn_measured_fraction_theta_max 0.997
_diffrn_radiation_type MoK\a
_diffrn_radiation_wavelength 0.71073
_diffrn_reflns_av_R_equivalents 0.0575
_diffrn_reflns_av_unetI/netI 0.0507
_diffrn_reflns_Laue_measured_fraction_full 0.998
_diffrn_reflns_Laue_measured_fraction_max 0.997
_diffrn_reflns_limit_h_max 33
_diffrn_reflns_limit_h_min -33
_diffrn_reflns_limit_k_max 20
_diffrn_reflns_limit_k_min -20
_diffrn_reflns_limit_l_max 13
_diffrn_reflns_limit_l_min -13
_diffrn_reflns_number 41125
_diffrn_reflns_point_group_measured_fraction_full 0.994
_diffrn_reflns_point_group_measured_fraction_max 0.991
_diffrn_reflns_theta_full 25.242
_diffrn_reflns_theta_max 25.621
_diffrn_reflns_theta_min 2.200
_exptl_absorpt_coefficient_mu 0.265
_exptl_crystal_density_diffrn 1.288
_exptl_crystal_F_000 2084
_refine_diff_density_max 0.582
_refine_diff_density_min -0.771
_refine_diff_density_rms 0.086
_refine_ls_abs_structure_details
;
 Flack x determined using 3635 quotients [(I+)-(I-)]/[(I+)+(I-)]
 (Parsons, Flack and Wagner, Acta Cryst. B69 (2013) 249-259).
;
_refine_ls_abs_structure_Flack 0.02(3)
_refine_ls_extinction_method none
_refine_ls_goodness_of_fit_ref 1.275
_refine_ls_hydrogen_treatment constr
_refine_ls_matrix_type full
_refine_ls_number_parameters 637
_refine_ls_number_reflns 9517
_refine_ls_number_restraints 2
_refine_ls_restrained_S_all 1.275
_refine_ls_R_factor_all 0.0693
_refine_ls_R_factor_gt 0.0615
_refine_ls_shift/su_max 0.000
_refine_ls_shift/su_mean 0.000
_refine_ls_structure_factor_coef Fsqd
_refine_ls_weighting_details 'w=1/[\s^2^(Fo^2^)+(0.1000P)^2^+0.4194P] where P=(Fo^2^+2Fc^2^)/3'
_refine_ls_weighting_scheme calc
_refine_ls_wR_factor_gt 0.1675
_refine_ls_wR_factor_ref 0.1728
_reflns_Friedel_coverage 0.986
_reflns_Friedel_fraction_full 0.990
_reflns_Friedel_fraction_max 0.985
_reflns_number_gt 8535
_reflns_number_total 9517
_reflns_threshold_expression 'I > 2\s(I)'
_cod_data_source_file d4cc03707c2.cif
_cod_data_source_block mo_VKY1_1_0m_a_a
_cod_depositor_comments 'Adding full bibliography for 7133772--7133773.cif.'
_cod_original_cell_volume 5084(4)
_cod_original_sg_symbol_H-M 'C c'
_cod_database_code 7133772
_shelx_shelxl_version_number 2014/7
_shelx_space_group_comment
;
The symmetry employed for this shelxl refinement is uniquely defined
by the following loop, which should always be used as a source of
symmetry information in preference to the above space-group names.
They are only intended as comments.
;

loop_
_space_group_symop_operation_xyz
'x, y, z'
'x, -y, z+1/2'
'x+1/2, y+1/2, z'
'x+1/2, -y+1/2, z+1/2'

loop_
_atom_site_label
_atom_site_type_symbol
_atom_site_fract_x
_atom_site_fract_y
_atom_site_fract_z
_atom_site_U_iso_or_equiv
_atom_site_adp_type
_atom_site_occupancy
_atom_site_site_symmetry_order
_atom_site_calc_flag
_atom_site_refinement_flags_posn
_atom_site_refinement_flags_adp
_atom_site_refinement_flags_occupancy
_atom_site_disorder_assembly
_atom_site_disorder_group
S1 S 0.41948(6) 0.64806(8) -0.04142(11) 0.0235(3) Uani 1 1 d . . . . .
Cl1 Cl 0.31781(7) 0.45163(14) -0.00469(17) 0.0547(5) Uani 1 1 d . . . . .
Cl3 Cl 0.28164(9) 0.43343(14) 0.2129(2) 0.0620(6) Uani 1 1 d . . . . .
Cl2 Cl 0.34804(10) 0.31677(12) 0.1539(2) 0.0662(6) Uani 1 1 d . . . . .
N2 N 0.45032(18) 0.6563(3) 0.1021(4) 0.0210(10) Uani 1 1 d . . . . .
C22 C 0.62857(19) 0.7088(3) 0.7358(4) 0.0152(10) Uani 1 1 d . . . . .
N1 N 0.41439(18) 0.5526(3) -0.0543(4) 0.0238(10) Uani 1 1 d . . . . .
C20 C 0.47205(19) 0.8332(3) 0.4372(4) 0.0125(10) Uani 1 1 d . . . . .
C8 C 0.6084(2) 0.7883(3) 0.7167(4) 0.0154(10) Uani 1 1 d . . . . .
C9 C 0.56430(19) 0.8036(3) 0.6221(4) 0.0136(10) Uani 1 1 d . . . . .
C34 C 0.39665(19) 0.7804(3) 0.2881(4) 0.0138(10) Uani 1 1 d . . . . .
C55 C 0.4579(2) 0.5840(3) 0.1487(5) 0.0182(11) Uani 1 1 d . . . . .
C57 C 0.3361(2) 0.6508(3) 0.2005(5) 0.0192(11) Uani 1 1 d . . . . .
H57 H 0.3155 0.6062 0.1748 0.023 Uiso 1 1 calc R U . . .
C33 C 0.49345(18) 0.7544(3) 0.4529(4) 0.0129(10) Uani 1 1 d . . . . .
C36 C 0.41698(18) 0.7042(3) 0.3091(4) 0.0144(10) Uani 1 1 d . . . . .
C56 C 0.3840(2) 0.6405(3) 0.2712(5) 0.0179(11) Uani 1 1 d . . . . .
H56 H 0.3954 0.5890 0.2956 0.021 Uiso 1 1 calc R U . . .
C48 C 0.5438(2) 0.3854(3) 0.4507(5) 0.0192(11) Uani 1 1 d . . . . .
H48 H 0.5285 0.3444 0.3964 0.023 Uiso 1 1 calc R U . . .
C50 C 0.48334(19) 0.5630(3) 0.2746(5) 0.0176(11) Uani 1 1 d . . . . .
C31 C 0.60316(19) 0.6475(3) 0.6591(4) 0.0152(10) Uani 1 1 d . . . . .
C13 C 0.43589(19) 0.9882(3) 0.3905(5) 0.0157(10) Uani 1 1 d . . . . .
C7 C 0.6310(2) 0.8503(3) 0.7942(5) 0.0177(11) Uani 1 1 d . . . . .
H7 H 0.6609 0.8406 0.8568 0.021 Uiso 1 1 calc R U . . .
C19 C 0.42650(19) 0.8470(3) 0.3480(4) 0.0155(10) Uani 1 1 d . . . . .
C35 C 0.3472(2) 0.7895(3) 0.2132(5) 0.0189(11) Uani 1 1 d . . . . .
H35 H 0.3344 0.8411 0.1954 0.023 Uiso 1 1 calc R U . . .
C32 C 0.55957(18) 0.6649(3) 0.5586(5) 0.0137(10) Uani 1 1 d . . . . .
C39 C 0.5379(2) 0.6037(3) 0.4736(4) 0.0165(10) Uani 1 1 d . . . . .
C10 C 0.54394(19) 0.8801(3) 0.6070(4) 0.0143(10) Uani 1 1 d . . . . .
C54 C 0.4381(2) 0.5242(3) 0.0583(5) 0.0204(11) Uani 1 1 d . . . . .
C37 C 0.46928(18) 0.6928(3) 0.3762(4) 0.0128(10) Uani 1 1 d . . . . .
C18 C 0.40966(19) 0.9245(3) 0.3264(5) 0.0158(10) Uani 1 1 d . . . . .
H18 H 0.3791 0.9341 0.2656 0.019 Uiso 1 1 calc R U . . .
C40 C 0.5556(2) 0.5252(3) 0.4950(5) 0.0160(10) Uani 1 1 d . . . . .
C41 C 0.5933(2) 0.5058(3) 0.6052(5) 0.0174(10) Uani 1 1 d . . . . .
C49 C 0.5320(2) 0.4630(3) 0.4156(5) 0.0183(11) Uani 1 1 d . . . . .
C21 C 0.5398(2) 0.7402(3) 0.5425(4) 0.0151(10) Uani 1 1 d . . . . .
C58 C 0.3165(2) 0.7268(3) 0.1646(5) 0.0203(11) Uani 1 1 d . . . . .
C38 C 0.49603(19) 0.6209(3) 0.3730(4) 0.0144(10) Uani 1 1 d . . . . .
C30 C 0.6209(2) 0.5696(3) 0.6822(5) 0.0178(11) Uani 1 1 d . . . . .
C28 C 0.6909(2) 0.6147(3) 0.8492(5) 0.0199(11) Uani 1 1 d . . . . .
C11 C 0.49840(19) 0.8967(3) 0.5087(5) 0.0143(10) Uani 1 1 d . . . . .
C43 C 0.5776(2) 0.3663(3) 0.5636(5) 0.0167(10) Uani 1 1 d . . . . .
C5 C 0.6107(2) 0.9263(3) 0.7822(4) 0.0155(10) Uani 1 1 d . . . . .
C23 C 0.6725(2) 0.6903(3) 0.8274(5) 0.0193(11) Uani 1 1 d . . . . .
H23 H 0.6905 0.7317 0.8765 0.023 Uiso 1 1 calc R U . . .
C17 C 0.4189(2) 1.0743(3) 0.3636(5) 0.0199(11) Uani 1 1 d . . . . .
C12 C 0.4797(2) 0.9718(3) 0.4813(5) 0.0173(10) Uani 1 1 d . . . . .
H12 H 0.4978 1.0143 0.5268 0.021 Uiso 1 1 calc R U . . .
C53 C 0.4464(2) 0.4438(3) 0.0919(5) 0.0213(11) Uani 1 1 d . . . . .
H53 H 0.4310 0.4035 0.0360 0.026 Uiso 1 1 calc R U . . .
C51 C 0.4973(2) 0.4850(3) 0.2973(5) 0.0173(11) Uani 1 1 d . . . . .
C29 C 0.6641(2) 0.5551(3) 0.7760(5) 0.0189(11) Uani 1 1 d . . . . .
H29 H 0.6758 0.5027 0.7905 0.023 Uiso 1 1 calc R U . . .
C52 C 0.4764(2) 0.4261(3) 0.2039(5) 0.0188(11) Uani 1 1 d . . . . .
H52 H 0.4844 0.3726 0.2231 0.023 Uiso 1 1 calc R U . . .
C6 C 0.5673(2) 0.9392(3) 0.6891(5) 0.0165(10) Uani 1 1 d . . . . .
H6 H 0.5529 0.9900 0.6806 0.020 Uiso 1 1 calc R U . . .
C42 C 0.6023(2) 0.4279(3) 0.6375(5) 0.0191(11) Uani 1 1 d . . . . .
H42 H 0.6264 0.4156 0.7130 0.023 Uiso 1 1 calc R U . . .
C45 C 0.6440(2) 0.2607(3) 0.6292(6) 0.0262(12) Uani 1 1 d . . . . .
H45A H 0.6509 0.2091 0.6686 0.039 Uiso 1 1 calc R U . . .
H45B H 0.6649 0.3002 0.6821 0.039 Uiso 1 1 calc R U . . .
H45C H 0.6516 0.2597 0.5480 0.039 Uiso 1 1 calc R U . . .
C25 C 0.7389(2) 0.5957(3) 0.9498(5) 0.0233(12) Uani 1 1 d . . . . .
C4 C 0.6367(2) 0.9911(3) 0.8715(5) 0.0201(11) Uani 1 1 d . . . . .
C46 C 0.5877(2) 0.2815(3) 0.6116(5) 0.0212(11) Uani 1 1 d . . . . .
C59 C 0.2650(2) 0.7357(3) 0.0751(6) 0.0255(12) Uani 1 1 d . . . . .
C47 C 0.5561(2) 0.2222(3) 0.5219(5) 0.0248(12) Uani 1 1 d . . . . .
H47A H 0.5206 0.2345 0.5095 0.037 Uiso 1 1 calc R U . . .
H47B H 0.5628 0.1693 0.5568 0.037 Uiso 1 1 calc R U . . .
H47C H 0.5646 0.2246 0.4420 0.037 Uiso 1 1 calc R U . . .
C44 C 0.5744(3) 0.2740(3) 0.7369(5) 0.0273(13) Uani 1 1 d . . . . .
H44A H 0.5389 0.2858 0.7255 0.041 Uiso 1 1 calc R U . . .
H44B H 0.5946 0.3110 0.7967 0.041 Uiso 1 1 calc R U . . .
H44C H 0.5813 0.2204 0.7685 0.041 Uiso 1 1 calc R U . . .
C3 C 0.6896(3) 1.0017(4) 0.8588(6) 0.0368(15) Uani 1 1 d . . . . .
H3A H 0.6884 1.0215 0.7755 0.055 Uiso 1 1 calc R U . . .
H3B H 0.7071 0.9512 0.8714 0.055 Uiso 1 1 calc R U . . .
H3C H 0.7075 1.0392 0.9212 0.055 Uiso 1 1 calc R U . . .
C15 C 0.4160(3) 1.1140(4) 0.4858(6) 0.0346(15) Uani 1 1 d . . . . .
H15A H 0.4476 1.1062 0.5490 0.052 Uiso 1 1 calc R U . . .
H15B H 0.3886 1.0908 0.5145 0.052 Uiso 1 1 calc R U . . .
H15C H 0.4099 1.1702 0.4715 0.052 Uiso 1 1 calc R U . . .
C16 C 0.3675(2) 1.0804(3) 0.2718(6) 0.0342(15) Uani 1 1 d . . . . .
H16A H 0.3577 1.1356 0.2600 0.051 Uiso 1 1 calc R U . . .
H16B H 0.3429 1.0519 0.3045 0.051 Uiso 1 1 calc R U . . .
H16C H 0.3688 1.0577 0.1919 0.051 Uiso 1 1 calc R U . . .
C61 C 0.2265(2) 0.6873(4) 0.1222(7) 0.0338(14) Uani 1 1 d . . . . .
H61A H 0.2340 0.6314 0.1183 0.051 Uiso 1 1 calc R U . . .
H61B H 0.1929 0.6979 0.0699 0.051 Uiso 1 1 calc R U . . .
H61C H 0.2283 0.7018 0.2084 0.051 Uiso 1 1 calc R U . . .
C1 C 0.6088(3) 1.0685(3) 0.8467(6) 0.0339(15) Uani 1 1 d . . . . .
H1A H 0.6063 1.0852 0.7612 0.051 Uiso 1 1 calc R U . . .
H1B H 0.6268 1.1083 0.9047 0.051 Uiso 1 1 calc R U . . .
H1C H 0.5751 1.0619 0.8583 0.051 Uiso 1 1 calc R U . . .
C14 C 0.4570(3) 1.1158(3) 0.3085(6) 0.0319(14) Uani 1 1 d . . . . .
H14A H 0.4902 1.1120 0.3665 0.048 Uiso 1 1 calc R U . . .
H14B H 0.4477 1.1711 0.2941 0.048 Uiso 1 1 calc R U . . .
H14C H 0.4575 1.0910 0.2295 0.048 Uiso 1 1 calc R U . . .
C26 C 0.7738(2) 0.5449(4) 0.8948(6) 0.0295(13) Uani 1 1 d . . . . .
H26A H 0.7564 0.4968 0.8600 0.044 Uiso 1 1 calc R U . . .
H26B H 0.8038 0.5315 0.9603 0.044 Uiso 1 1 calc R U . . .
H26C H 0.7835 0.5741 0.8289 0.044 Uiso 1 1 calc R U . . .
C27 C 0.7250(2) 0.5488(4) 1.0537(5) 0.0313(14) Uani 1 1 d . . . . .
H27A H 0.7063 0.5825 1.0970 0.047 Uiso 1 1 calc R U . . .
H27B H 0.7555 0.5303 1.1129 0.047 Uiso 1 1 calc R U . . .
H27C H 0.7043 0.5038 1.0177 0.047 Uiso 1 1 calc R U . . .
C62 C 0.2675(2) 0.7051(4) -0.0529(6) 0.0343(14) Uani 1 1 d . . . . .
H62A H 0.2903 0.7380 -0.0852 0.051 Uiso 1 1 calc R U . . .
H62B H 0.2341 0.7067 -0.1103 0.051 Uiso 1 1 calc R U . . .
H62C H 0.2798 0.6510 -0.0448 0.051 Uiso 1 1 calc R U . . .
C60 C 0.2468(2) 0.8197(4) 0.0610(7) 0.0391(16) Uani 1 1 d . . . . .
H60A H 0.2420 0.8384 0.1404 0.059 Uiso 1 1 calc R U . . .
H60B H 0.2150 0.8224 -0.0029 0.059 Uiso 1 1 calc R U . . .
H60C H 0.2716 0.8527 0.0364 0.059 Uiso 1 1 calc R U . . .
C24 C 0.7680(2) 0.6698(4) 1.0035(6) 0.0333(14) Uani 1 1 d . . . . .
H24A H 0.7758 0.7001 0.9362 0.050 Uiso 1 1 calc R U . . .
H24B H 0.7991 0.6548 1.0639 0.050 Uiso 1 1 calc R U . . .
H24C H 0.7477 0.7017 1.0449 0.050 Uiso 1 1 calc R U . . .
C63 C 0.3316(3) 0.4163(5) 0.1504(7) 0.0441(17) Uani 1 1 d . . . . .
H63 H 0.3611 0.4461 0.2006 0.053 Uiso 1 1 calc R U . . .
C2 C 0.6386(3) 0.9669(3) 1.0055(5) 0.0312(14) Uani 1 1 d . . . . .
H2A H 0.6535 1.0093 1.0624 0.047 Uiso 1 1 calc R U . . .
H2B H 0.6588 0.9194 1.0271 0.047 Uiso 1 1 calc R U . . .
H2C H 0.6046 0.9567 1.0124 0.047 Uiso 1 1 calc R U . . .

loop_
_atom_site_aniso_label
_atom_site_aniso_U_11
_atom_site_aniso_U_22
_atom_site_aniso_U_33
_atom_site_aniso_U_23
_atom_site_aniso_U_13
_atom_site_aniso_U_12
S1 0.0265(7) 0.0259(7) 0.0133(6) -0.0012(5) -0.0035(5) 0.0036(6)
Cl1 0.0402(10) 0.0844(15) 0.0383(9) 0.0158(9) 0.0080(8) 0.0045(10)
Cl3 0.0569(13) 0.0827(15) 0.0513(11) 0.0084(11) 0.0227(10) -0.0047(11)
Cl2 0.0734(15) 0.0386(10) 0.0714(14) -0.0041(10) -0.0085(11) -0.0072(10)
N2 0.023(2) 0.024(2) 0.013(2) -0.0019(18) -0.0008(18) 0.002(2)
C22 0.018(3) 0.011(2) 0.013(2) 0.0039(18) -0.002(2) 0.0021(19)
N1 0.028(3) 0.022(2) 0.017(2) -0.0040(19) -0.001(2) 0.004(2)
C20 0.017(3) 0.005(2) 0.014(2) -0.0003(18) 0.0005(19) -0.0011(19)
C8 0.018(3) 0.011(2) 0.016(2) -0.0004(19) 0.001(2) 0.000(2)
C9 0.015(2) 0.007(2) 0.015(2) -0.0002(18) -0.002(2) -0.0010(19)
C34 0.013(2) 0.012(2) 0.013(2) -0.0029(18) -0.0024(19) -0.0016(19)
C55 0.019(3) 0.019(3) 0.015(2) -0.002(2) 0.002(2) 0.002(2)
C57 0.018(3) 0.014(2) 0.022(3) -0.005(2) -0.002(2) -0.008(2)
C33 0.013(2) 0.009(2) 0.015(2) 0.0031(18) 0.0010(19) 0.0023(19)
C36 0.015(3) 0.013(2) 0.013(2) -0.0014(18) -0.0007(19) -0.0018(19)
C56 0.023(3) 0.011(2) 0.017(2) 0.0011(19) 0.000(2) -0.004(2)
C48 0.019(3) 0.012(3) 0.024(3) -0.006(2) 0.003(2) 0.001(2)
C50 0.019(3) 0.014(3) 0.018(3) -0.0029(19) 0.002(2) 0.000(2)
C31 0.018(3) 0.012(2) 0.014(2) -0.0002(18) 0.000(2) 0.001(2)
C13 0.014(3) 0.010(2) 0.019(2) -0.0015(19) -0.002(2) 0.002(2)
C7 0.015(3) 0.019(3) 0.014(2) 0.000(2) -0.006(2) 0.001(2)
C19 0.016(3) 0.014(2) 0.013(2) 0.0036(18) -0.0018(19) 0.000(2)
C35 0.017(3) 0.016(2) 0.022(3) -0.003(2) 0.001(2) -0.001(2)
C32 0.013(2) 0.009(2) 0.017(2) -0.0001(19) 0.000(2) -0.0033(19)
C39 0.020(3) 0.014(3) 0.013(2) -0.0011(19) 0.001(2) -0.001(2)
C10 0.014(2) 0.013(2) 0.013(2) -0.0020(19) -0.0018(19) 0.000(2)
C54 0.020(3) 0.025(3) 0.015(3) -0.006(2) 0.002(2) 0.000(2)
C37 0.014(2) 0.009(2) 0.012(2) 0.0019(17) -0.0018(19) -0.0003(19)
C18 0.012(2) 0.013(2) 0.017(2) 0.0015(19) -0.0042(19) 0.0010(19)
C40 0.017(3) 0.015(2) 0.013(2) -0.0026(19) -0.0004(19) -0.001(2)
C41 0.019(3) 0.014(3) 0.016(2) -0.003(2) 0.000(2) 0.002(2)
C49 0.021(3) 0.014(2) 0.019(2) -0.005(2) 0.005(2) -0.001(2)
C21 0.022(3) 0.011(2) 0.010(2) -0.0001(18) 0.0007(19) -0.002(2)
C58 0.019(3) 0.020(3) 0.020(3) -0.004(2) 0.001(2) 0.001(2)
C38 0.018(3) 0.010(2) 0.012(2) -0.0013(18) -0.0024(19) -0.0020(19)
C30 0.019(3) 0.014(3) 0.018(3) 0.002(2) -0.001(2) 0.002(2)
C28 0.019(3) 0.021(3) 0.016(2) 0.003(2) -0.002(2) 0.005(2)
C11 0.016(2) 0.010(2) 0.015(2) 0.0014(18) -0.0015(19) 0.0005(19)
C43 0.019(3) 0.011(2) 0.020(2) -0.0029(19) 0.004(2) -0.001(2)
C5 0.018(3) 0.010(2) 0.015(2) -0.0020(18) -0.002(2) -0.004(2)
C23 0.023(3) 0.013(3) 0.017(2) -0.0007(19) -0.003(2) 0.000(2)
C17 0.022(3) 0.008(2) 0.025(3) 0.002(2) -0.003(2) 0.001(2)
C12 0.022(3) 0.010(2) 0.017(2) -0.0039(19) 0.000(2) -0.006(2)
C53 0.022(3) 0.018(3) 0.023(3) -0.011(2) 0.003(2) -0.002(2)
C51 0.020(3) 0.016(3) 0.016(2) -0.0051(19) 0.003(2) -0.004(2)
C29 0.019(3) 0.013(2) 0.023(3) 0.004(2) 0.000(2) 0.004(2)
C52 0.023(3) 0.009(2) 0.024(3) -0.0078(19) 0.005(2) -0.001(2)
C6 0.016(3) 0.009(2) 0.021(3) 0.0005(19) -0.002(2) -0.001(2)
C42 0.016(3) 0.015(3) 0.022(3) 0.000(2) -0.002(2) 0.001(2)
C45 0.027(3) 0.017(3) 0.032(3) 0.000(2) 0.003(2) 0.004(2)
C25 0.022(3) 0.019(3) 0.023(3) 0.000(2) -0.005(2) 0.003(2)
C4 0.024(3) 0.013(2) 0.017(2) -0.003(2) -0.006(2) -0.003(2)
C46 0.022(3) 0.010(2) 0.029(3) 0.002(2) 0.003(2) 0.000(2)
C59 0.018(3) 0.022(3) 0.031(3) -0.009(2) -0.005(2) -0.002(2)
C47 0.031(3) 0.009(3) 0.030(3) -0.002(2) 0.001(3) 0.002(2)
C44 0.043(4) 0.012(3) 0.028(3) 0.004(2) 0.011(3) 0.003(2)
C3 0.033(4) 0.039(4) 0.032(3) -0.011(3) -0.001(3) -0.017(3)
C15 0.042(4) 0.023(3) 0.037(4) -0.001(2) 0.006(3) 0.016(3)
C16 0.031(3) 0.015(3) 0.047(4) 0.005(3) -0.007(3) 0.004(2)
C61 0.018(3) 0.030(3) 0.050(4) -0.012(3) 0.002(3) -0.002(2)
C1 0.041(4) 0.019(3) 0.031(3) -0.006(2) -0.010(3) 0.002(3)
C14 0.042(4) 0.015(3) 0.037(3) 0.008(2) 0.007(3) 0.003(3)
C26 0.020(3) 0.031(3) 0.032(3) -0.002(3) -0.004(2) 0.007(2)
C27 0.032(3) 0.035(3) 0.021(3) 0.004(2) -0.004(2) 0.007(3)
C62 0.029(3) 0.035(3) 0.028(3) -0.010(3) -0.012(3) 0.001(3)
C60 0.023(3) 0.031(3) 0.048(4) -0.006(3) -0.018(3) 0.004(3)
C24 0.025(3) 0.023(3) 0.040(3) 0.000(3) -0.013(3) 0.002(2)
C63 0.037(4) 0.047(4) 0.040(4) 0.012(3) -0.007(3) -0.004(3)
C2 0.049(4) 0.020(3) 0.019(3) -0.006(2) -0.001(3) -0.007(3)

loop_
_atom_type_symbol
_atom_type_description
_atom_type_scat_dispersion_real
_atom_type_scat_dispersion_imag
_atom_type_scat_source
C C 0.0033 0.0016 'International Tables Vol C Tables 4.2.6.8 and 6.1.1.4'
H H 0.0000 0.0000 'International Tables Vol C Tables 4.2.6.8 and 6.1.1.4'
N N 0.0061 0.0033 'International Tables Vol C Tables 4.2.6.8 and 6.1.1.4'
S S 0.1246 0.1234 'International Tables Vol C Tables 4.2.6.8 and 6.1.1.4'
Cl Cl 0.1484 0.1585 'International Tables Vol C Tables 4.2.6.8 and 6.1.1.4'

loop_
_geom_angle_atom_site_label_1
_geom_angle_atom_site_label_2
_geom_angle_atom_site_label_3
_geom_angle
_geom_angle_site_symmetry_1
_geom_angle_site_symmetry_3
_geom_angle_publ_flag
N2 S1 N1 100.7(2) . . ?
C55 N2 S1 107.1(4) . . ?
C23 C22 C31 118.3(5) . . ?
C23 C22 C8 122.7(5) . . ?
C31 C22 C8 119.1(4) . . ?
C54 N1 S1 105.4(4) . . ?
C19 C20 C11 120.0(4) . . ?
C19 C20 C33 120.0(4) . . ?
C11 C20 C33 119.9(4) . . ?
C7 C8 C9 118.6(4) . . ?
C7 C8 C22 121.1(5) . . ?
C9 C8 C22 120.2(4) . . ?
C10 C9 C8 119.9(4) . . ?
C10 C9 C21 120.4(4) . . ?
C8 C9 C21 119.6(4) . . ?
C36 C34 C35 118.8(4) . . ?
C36 C34 C19 119.1(4) . . ?
C35 C34 C19 122.0(4) . . ?
N2 C55 C54 113.0(5) . . ?
N2 C55 C50 126.6(5) . . ?
C54 C55 C50 120.4(5) . . ?
C56 C57 C58 121.4(5) . . ?
C56 C57 H57 119.3 . . ?
C58 C57 H57 119.3 . . ?
C37 C33 C21 119.8(4) . . ?
C37 C33 C20 120.0(4) . . ?
C21 C33 C20 120.2(4) . . ?
C34 C36 C56 117.4(5) . . ?
C34 C36 C37 120.5(4) . . ?
C56 C36 C37 122.0(4) . . ?
C57 C56 C36 121.9(5) . . ?
C57 C56 H56 119.0 . . ?
C36 C56 H56 119.0 . . ?
C43 C48 C49 121.7(5) . . ?
C43 C48 H48 119.1 . . ?
C49 C48 H48 119.1 . . ?
C51 C50 C55 117.3(4) . . ?
C51 C50 C38 120.9(5) . . ?
C55 C50 C38 121.8(5) . . ?
C22 C31 C30 119.2(5) . . ?
C22 C31 C32 120.0(4) . . ?
C30 C31 C32 120.8(4) . . ?
C12 C13 C18 117.0(4) . . ?
C12 C13 C17 119.7(4) . . ?
C18 C13 C17 123.3(5) . . ?
C8 C7 C5 122.2(5) . . ?
C8 C7 H7 118.9 . . ?
C5 C7 H7 118.9 . . ?
C18 C19 C20 118.5(4) . . ?
C18 C19 C34 122.1(5) . . ?
C20 C19 C34 119.2(4) . . ?
C58 C35 C34 123.1(5) . . ?
C58 C35 H35 118.5 . . ?
C34 C35 H35 118.5 . . ?
C21 C32 C39 120.3(5) . . ?
C21 C32 C31 120.7(4) . . ?
C39 C32 C31 118.9(4) . . ?
C38 C39 C40 120.1(4) . . ?
C38 C39 C32 119.2(4) . . ?
C40 C39 C32 120.5(5) . . ?
C6 C10 C9 118.9(4) . . ?
C6 C10 C11 120.6(4) . . ?
C9 C10 C11 120.4(4) . . ?
N1 C54 C53 126.6(5) . . ?
N1 C54 C55 113.7(5) . . ?
C53 C54 C55 119.6(5) . . ?
C33 C37 C38 119.0(4) . . ?
C33 C37 C36 117.6(4) . . ?
C38 C37 C36 123.3(4) . . ?
C13 C18 C19 122.7(5) . . ?
C13 C18 H18 118.6 . . ?
C19 C18 H18 118.6 . . ?
C39 C40 C49 120.8(5) . . ?
C39 C40 C41 120.3(4) . . ?
C49 C40 C41 118.4(5) . . ?
C42 C41 C40 119.3(5) . . ?
C42 C41 C30 121.9(5) . . ?
C40 C41 C30 118.9(4) . . ?
C48 C49 C40 119.7(5) . . ?
C48 C49 C51 123.1(5) . . ?
C40 C49 C51 117.1(5) . . ?
C32 C21 C33 120.1(4) . . ?
C32 C21 C9 120.3(4) . . ?
C33 C21 C9 119.6(4) . . ?
C35 C58 C57 116.4(5) . . ?
C35 C58 C59 123.6(5) . . ?
C57 C58 C59 120.0(5) . . ?
C39 C38 C37 118.5(4) . . ?
C39 C38 C50 116.4(4) . . ?
C37 C38 C50 125.1(4) . . ?
C29 C30 C31 119.5(5) . . ?
C29 C30 C41 121.5(5) . . ?
C31 C30 C41 119.0(5) . . ?
C23 C28 C29 117.6(5) . . ?
C23 C28 C25 122.3(5) . . ?
C29 C28 C25 120.2(5) . . ?
C12 C11 C20 118.1(5) . . ?
C12 C11 C10 122.9(4) . . ?
C20 C11 C10 119.0(4) . . ?
C48 C43 C42 117.8(5) . . ?
C48 C43 C46 123.3(5) . . ?
C42 C43 C46 118.9(5) . . ?
C6 C5 C7 117.7(4) . . ?
C6 C5 C4 122.8(4) . . ?
C7 C5 C4 119.5(5) . . ?
C28 C23 C22 123.0(5) . . ?
C28 C23 H23 118.5 . . ?
C22 C23 H23 118.5 . . ?
C14 C17 C16 108.7(5) . . ?
C14 C17 C15 110.6(5) . . ?
C16 C17 C15 107.9(5) . . ?
C14 C17 C13 108.1(4) . . ?
C16 C17 C13 112.2(4) . . ?
C15 C17 C13 109.3(4) . . ?
C11 C12 C13 123.5(5) . . ?
C11 C12 H12 118.2 . . ?
C13 C12 H12 118.2 . . ?
C52 C53 C54 118.6(5) . . ?
C52 C53 H53 120.7 . . ?
C54 C53 H53 120.7 . . ?
C50 C51 C52 119.4(5) . . ?
C50 C51 C49 119.7(4) . . ?
C52 C51 C49 120.8(5) . . ?
C28 C29 C30 122.3(5) . . ?
C28 C29 H29 118.9 . . ?
C30 C29 H29 118.9 . . ?
C53 C52 C51 123.0(5) . . ?
C53 C52 H52 118.5 . . ?
C51 C52 H52 118.5 . . ?
C5 C6 C10 122.6(5) . . ?
C5 C6 H6 118.7 . . ?
C10 C6 H6 118.7 . . ?
C41 C42 C43 122.7(5) . . ?
C41 C42 H42 118.6 . . ?
C43 C42 H42 118.6 . . ?
C46 C45 H45A 109.5 . . ?
C46 C45 H45B 109.5 . . ?
H45A C45 H45B 109.5 . . ?
C46 C45 H45C 109.5 . . ?
H45A C45 H45C 109.5 . . ?
H45B C45 H45C 109.5 . . ?
C24 C25 C28 112.3(5) . . ?
C24 C25 C27 110.1(5) . . ?
C28 C25 C27 108.7(5) . . ?
C24 C25 C26 107.4(5) . . ?
C28 C25 C26 110.1(4) . . ?
C27 C25 C26 108.2(5) . . ?
C3 C4 C1 109.8(5) . . ?
C3 C4 C5 109.1(4) . . ?
C1 C4 C5 112.1(5) . . ?
C3 C4 C2 109.4(5) . . ?
C1 C4 C2 107.2(5) . . ?
C5 C4 C2 109.1(4) . . ?
C47 C46 C44 107.8(4) . . ?
C47 C46 C43 111.9(4) . . ?
C44 C46 C43 109.2(4) . . ?
C47 C46 C45 108.4(4) . . ?
C44 C46 C45 109.5(5) . . ?
C43 C46 C45 110.0(4) . . ?
C60 C59 C58 113.2(5) . . ?
C60 C59 C62 108.7(5) . . ?
C58 C59 C62 108.3(5) . . ?
C60 C59 C61 107.5(5) . . ?
C58 C59 C61 109.7(5) . . ?
C62 C59 C61 109.5(5) . . ?
C46 C47 H47A 109.5 . . ?
C46 C47 H47B 109.5 . . ?
H47A C47 H47B 109.5 . . ?
C46 C47 H47C 109.5 . . ?
H47A C47 H47C 109.5 . . ?
H47B C47 H47C 109.5 . . ?
C46 C44 H44A 109.5 . . ?
C46 C44 H44B 109.5 . . ?
H44A C44 H44B 109.5 . . ?
C46 C44 H44C 109.5 . . ?
H44A C44 H44C 109.5 . . ?
H44B C44 H44C 109.5 . . ?
C4 C3 H3A 109.5 . . ?
C4 C3 H3B 109.5 . . ?
H3A C3 H3B 109.5 . . ?
C4 C3 H3C 109.5 . . ?
H3A C3 H3C 109.5 . . ?
H3B C3 H3C 109.5 . . ?
C17 C15 H15A 109.5 . . ?
C17 C15 H15B 109.5 . . ?
H15A C15 H15B 109.5 . . ?
C17 C15 H15C 109.5 . . ?
H15A C15 H15C 109.5 . . ?
H15B C15 H15C 109.5 . . ?
C17 C16 H16A 109.5 . . ?
C17 C16 H16B 109.5 . . ?
H16A C16 H16B 109.5 . . ?
C17 C16 H16C 109.5 . . ?
H16A C16 H16C 109.5 . . ?
H16B C16 H16C 109.5 . . ?
C59 C61 H61A 109.5 . . ?
C59 C61 H61B 109.5 . . ?
H61A C61 H61B 109.5 . . ?
C59 C61 H61C 109.5 . . ?
H61A C61 H61C 109.5 . . ?
H61B C61 H61C 109.5 . . ?
C4 C1 H1A 109.5 . . ?
C4 C1 H1B 109.5 . . ?
H1A C1 H1B 109.5 . . ?
C4 C1 H1C 109.5 . . ?
H1A C1 H1C 109.5 . . ?
H1B C1 H1C 109.5 . . ?
C17 C14 H14A 109.5 . . ?
C17 C14 H14B 109.5 . . ?
H14A C14 H14B 109.5 . . ?
C17 C14 H14C 109.5 . . ?
H14A C14 H14C 109.5 . . ?
H14B C14 H14C 109.5 . . ?
C25 C26 H26A 109.5 . . ?
C25 C26 H26B 109.5 . . ?
H26A C26 H26B 109.5 . . ?
C25 C26 H26C 109.5 . . ?
H26A C26 H26C 109.5 . . ?
H26B C26 H26C 109.5 . . ?
C25 C27 H27A 109.5 . . ?
C25 C27 H27B 109.5 . . ?
H27A C27 H27B 109.5 . . ?
C25 C27 H27C 109.5 . . ?
H27A C27 H27C 109.5 . . ?
H27B C27 H27C 109.5 . . ?
C59 C62 H62A 109.5 . . ?
C59 C62 H62B 109.5 . . ?
H62A C62 H62B 109.5 . . ?
C59 C62 H62C 109.5 . . ?
H62A C62 H62C 109.5 . . ?
H62B C62 H62C 109.5 . . ?
C59 C60 H60A 109.5 . . ?
C59 C60 H60B 109.5 . . ?
H60A C60 H60B 109.5 . . ?
C59 C60 H60C 109.5 . . ?
H60A C60 H60C 109.5 . . ?
H60B C60 H60C 109.5 . . ?
C25 C24 H24A 109.5 . . ?
C25 C24 H24B 109.5 . . ?
H24A C24 H24B 109.5 . . ?
C25 C24 H24C 109.5 . . ?
H24A C24 H24C 109.5 . . ?
H24B C24 H24C 109.5 . . ?
Cl3 C63 Cl2 112.6(4) . . ?
Cl3 C63 Cl1 110.0(4) . . ?
Cl2 C63 Cl1 109.9(4) . . ?
Cl3 C63 H63 108.1 . . ?
Cl2 C63 H63 108.1 . . ?
Cl1 C63 H63 108.1 . . ?
C4 C2 H2A 109.5 . . ?
C4 C2 H2B 109.5 . . ?
H2A C2 H2B 109.5 . . ?
C4 C2 H2C 109.5 . . ?
H2A C2 H2C 109.5 . . ?
H2B C2 H2C 109.5 . . ?

loop_
_geom_bond_atom_site_label_1
_geom_bond_atom_site_label_2
_geom_bond_distance
_geom_bond_site_symmetry_2
_geom_bond_publ_flag
S1 N2 1.611(5) . ?
S1 N1 1.639(5) . ?
Cl1 C63 1.775(7) . ?
Cl3 C63 1.729(8) . ?
Cl2 C63 1.755(8) . ?
N2 C55 1.334(7) . ?
C22 C23 1.406(7) . ?
C22 C31 1.416(7) . ?
C22 C8 1.463(7) . ?
N1 C54 1.346(7) . ?
C20 C19 1.409(7) . ?
C20 C11 1.429(7) . ?
C20 C33 1.461(6) . ?
C8 C7 1.405(7) . ?
C8 C9 1.414(7) . ?
C9 C10 1.414(7) . ?
C9 C21 1.452(7) . ?
C34 C36 1.412(7) . ?
C34 C35 1.416(7) . ?
C34 C19 1.462(7) . ?
C55 C54 1.438(7) . ?
C55 C50 1.442(7) . ?
C57 C56 1.366(7) . ?
C57 C58 1.423(8) . ?
C57 H57 0.9500 . ?
C33 C37 1.409(7) . ?
C33 C21 1.427(7) . ?
C36 C56 1.413(7) . ?
C36 C37 1.460(7) . ?
C56 H56 0.9500 . ?
C48 C43 1.396(8) . ?
C48 C49 1.396(7) . ?
C48 H48 0.9500 . ?
C50 C51 1.392(7) . ?
C50 C38 1.449(7) . ?
C31 C30 1.418(7) . ?
C31 C32 1.448(7) . ?
C13 C12 1.392(7) . ?
C13 C18 1.397(7) . ?
C13 C17 1.548(7) . ?
C7 C5 1.406(7) . ?
C7 H7 0.9500 . ?
C19 C18 1.402(7) . ?
C35 C58 1.385(7) . ?
C35 H35 0.9500 . ?
C32 C21 1.390(7) . ?
C32 C39 1.432(7) . ?
C39 C38 1.419(7) . ?
C39 C40 1.425(7) . ?
C10 C6 1.402(7) . ?
C10 C11 1.468(7) . ?
C54 C53 1.426(8) . ?
C37 C38 1.439(7) . ?
C18 H18 0.9500 . ?
C40 C49 1.427(7) . ?
C40 C41 1.428(7) . ?
C41 C42 1.384(7) . ?
C41 C30 1.472(7) . ?
C49 C51 1.464(8) . ?
C58 C59 1.521(8) . ?
C30 C29 1.391(7) . ?
C28 C23 1.385(7) . ?
C28 C29 1.391(8) . ?
C28 C25 1.535(7) . ?
C11 C12 1.385(7) . ?
C43 C42 1.399(7) . ?
C43 C46 1.543(7) . ?
C5 C6 1.385(7) . ?
C5 C4 1.536(7) . ?
C23 H23 0.9500 . ?
C17 C14 1.526(8) . ?
C17 C16 1.527(8) . ?
C17 C15 1.540(8) . ?
C12 H12 0.9500 . ?
C53 C52 1.342(8) . ?
C53 H53 0.9500 . ?
C51 C52 1.455(7) . ?
C29 H29 0.9500 . ?
C52 H52 0.9500 . ?
C6 H6 0.9500 . ?
C42 H42 0.9500 . ?
C45 C46 1.563(8) . ?
C45 H45A 0.9800 . ?
C45 H45B 0.9800 . ?
C45 H45C 0.9800 . ?
C25 C24 1.534(8) . ?
C25 C27 1.537(8) . ?
C25 C26 1.540(8) . ?
C4 C3 1.519(9) . ?
C4 C1 1.520(8) . ?
C4 C2 1.536(8) . ?
C46 C47 1.529(8) . ?
C46 C44 1.538(8) . ?
C59 C60 1.514(9) . ?
C59 C62 1.537(8) . ?
C59 C61 1.545(9) . ?
C47 H47A 0.9800 . ?
C47 H47B 0.9800 . ?
C47 H47C 0.9800 . ?
C44 H44A 0.9800 . ?
C44 H44B 0.9800 . ?
C44 H44C 0.9800 . ?
C3 H3A 0.9800 . ?
C3 H3B 0.9800 . ?
C3 H3C 0.9800 . ?
C15 H15A 0.9800 . ?
C15 H15B 0.9800 . ?
C15 H15C 0.9800 . ?
C16 H16A 0.9800 . ?
C16 H16B 0.9800 . ?
C16 H16C 0.9800 . ?
C61 H61A 0.9800 . ?
C61 H61B 0.9800 . ?
C61 H61C 0.9800 . ?
C1 H1A 0.9800 . ?
C1 H1B 0.9800 . ?
C1 H1C 0.9800 . ?
C14 H14A 0.9800 . ?
C14 H14B 0.9800 . ?
C14 H14C 0.9800 . ?
C26 H26A 0.9800 . ?
C26 H26B 0.9800 . ?
C26 H26C 0.9800 . ?
C27 H27A 0.9800 . ?
C27 H27B 0.9800 . ?
C27 H27C 0.9800 . ?
C62 H62A 0.9800 . ?
C62 H62B 0.9800 . ?
C62 H62C 0.9800 . ?
C60 H60A 0.9800 . ?
C60 H60B 0.9800 . ?
C60 H60C 0.9800 . ?
C24 H24A 0.9800 . ?
C24 H24B 0.9800 . ?
C24 H24C 0.9800 . ?
C63 H63 1.0000 . ?
C2 H2A 0.9800 . ?
C2 H2B 0.9800 . ?
C2 H2C 0.9800 . ?
